data_1535902
loop_
_publ_author_name
'Urban, V.'
'Pretsch, T.'
'Hartl, H.'

_publ_section_title
;
 From Ag C N chains to a fivefold helix and a fishnet-shaped framework
 structure
;
_journal_name_full 'Angew. Chem. Int. ed.'
_journal_page_first 2794
_journal_page_last 2797
_journal_volume 44
_journal_year 2005
_chemical_formula_sum 'C8 Ag4 Cs5 I N8'
_chemical_name_systematic 'Cs5 (Ag (C N)2)4 I'
_space_group_IT_number 220
_symmetry_space_group_name_Hall 'I -4bd 2c 3'
_symmetry_space_group_name_H-M 'I -4 3 d'
_cell_angle_alpha 90
_cell_angle_beta 90
_cell_angle_gamma 90
_cell_formula_units_Z 12
_cell_length_a 20.0593
_cell_length_b 20.0593
_cell_length_c 20.0593
_cell_volume 8071.371
_citation_journal_id_ASTM ACIEF5
_cod_data_source_file Urban_ACIEF5_2005_1845.cif
_cod_data_source_block C8Ag4Cs5I1N8
_cod_original_formula_sum 'C8 Ag4 Cs5 I1 N8'
_cod_database_code 1535902

loop_
_symmetry_equiv_pos_as_xyz
x,y,z
y+1/4,-x+3/4,-z+1/4
-x,-y+1/2,z
-y+3/4,x+3/4,-z+1/4
x,-y,-z+1/2
-y+1/4,-x+3/4,z+3/4
-x,y+1/2,-z+1/2
y+3/4,x+3/4,z+3/4
z,x,y
x+1/4,-z+3/4,-y+1/4
-z,-x+1/2,y
-x+3/4,z+3/4,-y+1/4
z,-x,-y+1/2
-x+1/4,-z+3/4,y+3/4
-z,x+1/2,-y+1/2
x+3/4,z+3/4,y+3/4
y,z,x
y,-z,-x+1/2
-z+1/4,-y+3/4,x+3/4
-y,z+1/2,-x+1/2
z+1/4,y+1/4,x+1/4
-y+1/2,-z,x+1/2
-z+1/4,y+1/4,-x+3/4
z+3/4,-y+1/4,-x+3/4
x+1/2,y+1/2,z+1/2
y+3/4,-x+5/4,-z+3/4
-x+1/2,-y+1,z+1/2
-y+5/4,x+5/4,-z+3/4
x+1/2,-y+1/2,-z+1
-y+3/4,-x+5/4,z+5/4
-x+1/2,y+1,-z+1
y+5/4,x+5/4,z+5/4
z+1/2,x+1/2,y+1/2
x+3/4,-z+5/4,-y+3/4
-z+1/2,-x+1,y+1/2
-x+5/4,z+5/4,-y+3/4
z+1/2,-x+1/2,-y+1
-x+3/4,-z+5/4,y+5/4
-z+1/2,x+1,-y+1
x+5/4,z+5/4,y+5/4
y+1/2,z+1/2,x+1/2
y+1/2,-z+1/2,-x+1
-z+3/4,-y+5/4,x+5/4
-y+1/2,z+1,-x+1
z+3/4,y+3/4,x+3/4
-y+1,-z+1/2,x+1
-z+3/4,y+3/4,-x+5/4
z+5/4,-y+3/4,-x+5/4

loop_
_atom_site_label
_atom_site_type_symbol
_atom_site_fract_x
_atom_site_fract_y
_atom_site_fract_z
_atom_site_occupancy
_atom_site_U_iso_or_equiv
N2 N-3 1.06883 0.80448 0.48653 1 0.0
Cs1 Cs+1 0.930811 0.867263 0.436177 1 0.0
Ag1 Ag+1 0.91658 0.710832 0.28355 1 0.0
C2 C+2 1.11854 0.79655 0.4626 1 0.0
I1 I-1 0.75 0.875 0.5 1 0.0
Cs2 Cs+1 1 0.75 0.625 1 0.0
C1 C+2 0.96255 0.94876 0.61433 1 0.0
N1 N-3 0.95902 0.90085 0.58752 1 0.0
